data_2012115
loop_
_publ_author_name
'Freire, Eleonora'
'Baggio, Sergio'
'Suescun, Leopoldo'
'Baggio, Ricardo'

_publ_section_title
;
 Comparative X-ray study of three nickel(II)--thiocyanate compounds
;
_journal_issue 8
_journal_name_full 'Acta Crystallographica Section C'
_journal_page_first 905
_journal_page_last 908
_journal_paper_doi 10.1107/S0108270101008460
_journal_volume 57
_journal_year 2001
_chemical_formula_iupac '[Ni(CNS)2 (C10 H8 N2 )2 ]'
_chemical_formula_moiety 'C22 H16 N6 Ni S2 '
_chemical_formula_sum 'C22 H16 N6 Ni S2'
_chemical_formula_weight 487.24
_chemical_name_systematic
;
 bis(Isothiocyanato-(2,2'-Bipyridine))-nickel(ii)
;
_space_group_IT_number 14
_symmetry_cell_setting monoclinic
_symmetry_space_group_name_Hall '-P 2ybc'
_symmetry_space_group_name_H-M 'P 1 21/c 1'
_audit_creation_method SHELXL-97
_cell_angle_alpha 90.00
_cell_angle_beta 98.08(3)
_cell_angle_gamma 90.00
_cell_formula_units_Z 4
_cell_length_a 16.647(3)
_cell_length_b 16.385(3)
_cell_length_c 8.0530(16)
_cell_measurement_reflns_used 30
_cell_measurement_temperature 293(2)
_cell_measurement_theta_max 15
_cell_measurement_theta_min 7.5
_cell_volume 2174.7(7)
_computing_cell_refinement
;
MSC/AFC Diffractometer Control Software (Molecular Structure
Corporation, 1988)
;
_computing_data_collection
;
MSC/AFC Diffractometer Control Software (Molecular Structure
Corporation, 1988)
;
_computing_data_reduction
;
MSC/AFC Diffractometer Control Software (Molecular Structure
Corporation, 1988)
;
_computing_molecular_graphics 'XP in SHELXTL/PC (Sheldrick, 1994)'
_computing_publication_material
;
PARST (Nardelli, 1983) and CSD (Allen & Kennard, 1993)
;
_computing_structure_refinement 'SHELXL97 (Sheldrick, 1997)'
_computing_structure_solution 'SHELXS97 (Sheldrick, 1990)'
_diffrn_ambient_temperature 293(2)
_diffrn_measured_fraction_theta_full .963
_diffrn_measured_fraction_theta_max .963
_diffrn_measurement_device 'Rigaku AFC7S Difractometer'
_diffrn_measurement_method \w/2\q
_diffrn_radiation_monochromator graphite
_diffrn_radiation_source 'fine-focus sealed tube'
_diffrn_radiation_type MoK\a
_diffrn_radiation_wavelength .71073
_diffrn_reflns_av_R_equivalents .061
_diffrn_reflns_av_sigmaI/netI .077
_diffrn_reflns_limit_h_max 21
_diffrn_reflns_limit_h_min -21
_diffrn_reflns_limit_k_max 0
_diffrn_reflns_limit_k_min -21
_diffrn_reflns_limit_l_max 10
_diffrn_reflns_limit_l_min -1
_diffrn_reflns_number 6054
_diffrn_reflns_theta_full 27.54
_diffrn_reflns_theta_max 27.54
_diffrn_reflns_theta_min 2.47
_diffrn_standards_decay_% <3
_diffrn_standards_interval_count 150
_diffrn_standards_number 3
_exptl_absorpt_coefficient_mu 1.106
_exptl_absorpt_correction_T_max .92
_exptl_absorpt_correction_T_min .84
_exptl_absorpt_correction_type psi-scan
_exptl_absorpt_process_details '(MSC/AFC Diffractometer Software; Molecular Structure Corporation, 1988)'
_exptl_crystal_colour violet
_exptl_crystal_density_diffrn 1.488
_exptl_crystal_density_method 'not measured'
_exptl_crystal_description plates
_exptl_crystal_F_000 1000
_exptl_crystal_size_max .24
_exptl_crystal_size_mid .18
_exptl_crystal_size_min .08
_refine_diff_density_max 1.12
_refine_diff_density_min -1.15
_refine_ls_extinction_method none
_refine_ls_goodness_of_fit_ref 1.040
_refine_ls_hydrogen_treatment constr
_refine_ls_matrix_type full
_refine_ls_number_parameters 280
_refine_ls_number_reflns 5008
_refine_ls_number_restraints 0
_refine_ls_restrained_S_all 1.040
_refine_ls_R_factor_all .110
_refine_ls_R_factor_gt .063
_refine_ls_shift/su_max <0.01
_refine_ls_shift/su_mean <0.01
_refine_ls_structure_factor_coef Fsqd
_refine_ls_weighting_details ' w=1/[\s^2^(Fo^2^)+(0.134P)^2^] where P=(Fo^2^+2Fc^2^)/3'
_refine_ls_weighting_scheme calc
_refine_ls_wR_factor_ref .205
_reflns_number_gt 3122
_reflns_number_total 5008
_reflns_threshold_expression I>2\s(I)
_cod_data_source_file bk1604.cif
_cod_data_source_block I
_cod_depositor_comments
;
The following automatic conversions were performed:
'_geom_bond_publ_flag' value 'Y' changed to 'y' according to
'/home/saulius/struct/CIF-dictionaries/cif_core.dic' dictionary named
'cif_core.dic' version 2.4.1 from 2010-06-29 (10
times).

'_geom_bond_publ_flag' value 'N' changed to 'n' according to
'/home/saulius/struct/CIF-dictionaries/cif_core.dic' dictionary named
'cif_core.dic' version 2.4.1 from 2010-06-29 (26 times).

Automatic conversion script
Id: cif_fix_enum 1527 2010-12-29 10:47:43Z saulius 

The following automatic conversions were performed:

'_geom_bond_publ_flag' value 'Y' changed to 'y' according to
/home/saulius/struct/CIF-dictionaries/cif_core.dic dictionary named
'cif_core.dic' version 2.4.1 from 2010-06-29 (10
times).

'_geom_bond_publ_flag' value 'N' changed to 'n' according to
/home/saulius/struct/CIF-dictionaries/cif_core.dic dictionary named
'cif_core.dic' version 2.4.1 from 2010-06-29 (26
times).

'_geom_angle_publ_flag' value 'Y' changed to 'y' according
to /home/saulius/struct/CIF-dictionaries/cif_core.dic dictionary
named 'cif_core.dic' version 2.4.1 from 2010-06-29 (17
times).

'_geom_angle_publ_flag' value 'N' changed to 'n' according
to /home/saulius/struct/CIF-dictionaries/cif_core.dic dictionary
named 'cif_core.dic' version 2.4.1 from 2010-06-29 (42
times).

'_geom_torsion_publ_flag' value 'Y' changed to 'y' according
to /home/saulius/struct/CIF-dictionaries/cif_core.dic dictionary
named 'cif_core.dic' version 2.4.1 from 2010-06-29 (2 times).

Automatic conversion script
Id: cif_fix_values 1715 2011-07-08 13:25:40Z adriana 
;
_cod_original_cell_volume 2174.7(8)
_cod_original_sg_symbol_H-M 'P 21/c'
_cod_database_code 2012115

loop_
_symmetry_equiv_pos_as_xyz
'x, y, z'
'-x, y+1/2, -z+1/2'
'-x, -y, -z'
'x, -y-1/2, z-1/2'

loop_
_atom_site_label
_atom_site_fract_x
_atom_site_fract_y
_atom_site_fract_z
_atom_site_U_iso_or_equiv
_atom_site_adp_type
_atom_site_calc_flag
_atom_site_refinement_flags
_atom_site_occupancy
_atom_site_disorder_assembly
_atom_site_disorder_group
_atom_site_type_symbol
Ni .24795(3) .51414(3) .79095(6) .0310(2) Uani d . 1 . . Ni
S1C .40415(11) .65712(15) .4367(3) .1013(7) Uani d . 1 . . S
C1C .3570(2) .6179(3) .5821(6) .0445(10) Uani d . 1 . . C
N1C .3231(2) .5927(2) .6842(5) .0420(8) Uani d . 1 . . N
S1D .00070(7) .62619(9) .49934(16) .0568(4) Uani d . 1 . . S
C1D .0861(2) .5869(2) .5844(5) .0355(9) Uani d . 1 . . C
N1D .1480(2) .5589(2) .6433(5) .0437(9) Uani d . 1 . . N
N1A .22107(19) .5897(2) .9797(4) .0349(7) Uani d . 1 . . N
N2A .1713(2) .4403(2) .9119(4) .0368(8) Uani d . 1 . . N
C1A .2476(3) .6667(3) 1.0078(6) .0466(10) Uani d . 1 . . C
H1AA .2900 .6851 .9539 .056 Uiso calc R 1 . . H
C2A .2150(3) .7187(3) 1.1118(7) .0587(13) Uani d . 1 . . C
H2AA .2343 .7718 1.1261 .070 Uiso calc R 1 . . H
C3A .1533(3) .6924(3) 1.1955(7) .0635(15) Uani d . 1 . . C
H3AA .1298 .7275 1.2656 .076 Uiso calc R 1 . . H
C4A .1271(3) .6126(3) 1.1730(6) .0530(12) Uani d . 1 . . C
H4AA .0865 .5926 1.2304 .064 Uiso calc R 1 . . H
C5A .1617(2) .5630(3) 1.0651(5) .0362(9) Uani d . 1 . . C
C6A .1352(2) .4777(3) 1.0271(5) .0376(9) Uani d . 1 . . C
C7A .0772(3) .4388(3) 1.1087(6) .0497(11) Uani d . 1 . . C
H7AA .0526 .4658 1.1898 .060 Uiso calc R 1 . . H
C8A .0572(3) .3587(4) 1.0655(7) .0634(15) Uani d . 1 . . C
H8AA .0185 .3314 1.1171 .076 Uiso calc R 1 . . H
C9A .0941(3) .3203(3) .9484(7) .0607(14) Uani d . 1 . . C
H9AA .0815 .2663 .9200 .073 Uiso calc R 1 . . H
C10A .1511(3) .3623(3) .8708(6) .0498(11) Uani d . 1 . . C
H10A .1759 .3362 .7889 .060 Uiso calc R 1 . . H
N1B .27418(19) .4260(2) .6214(4) .0359(7) Uani d . 1 . . N
N2B .35100(19) .4580(2) .9244(4) .0357(7) Uani d . 1 . . N
C1B .2318(3) .4123(3) .4724(6) .0484(11) Uani d . 1 . . C
H1BA .1822 .4388 .4455 .058 Uiso calc R 1 . . H
C2B .2575(3) .3604(3) .3539(6) .0574(13) Uani d . 1 . . C
H2BA .2269 .3527 .2493 .069 Uiso calc R 1 . . H
C3B .3304(3) .3209(3) .3985(7) .0613(14) Uani d . 1 . . C
H3BA .3496 .2850 .3237 .074 Uiso calc R 1 . . H
C4B .3742(3) .3342(3) .5507(6) .0507(11) Uani d . 1 . . C
H4BA .4239 .3082 .5792 .061 Uiso calc R 1 . . H
C5B .3454(2) .3865(2) .6649(5) .0354(9) Uani d . 1 . . C
C6B .3866(2) .4020(2) .8344(5) .0369(9) Uani d . 1 . . C
C7B .4572(2) .3620(3) .9048(6) .0475(11) Uani d . 1 . . C
H7BA .4816 .3239 .8424 .057 Uiso calc R 1 . . H
C8B .4908(3) .3795(3) 1.0686(7) .0533(12) Uani d . 1 . . C
H8BA .5374 .3528 1.1177 .064 Uiso calc R 1 . . H
C9B .4542(3) .4363(3) 1.1564(7) .0558(13) Uani d . 1 . . C
H9BA .4756 .4494 1.2661 .067 Uiso calc R 1 . . H
C10B .3848(3) .4742(3) 1.0792(6) .0461(10) Uani d . 1 . . C
H10B .3604 .5132 1.1396 .055 Uiso calc R 1 . . H

loop_
_atom_site_aniso_label
_atom_site_aniso_U_11
_atom_site_aniso_U_22
_atom_site_aniso_U_33
_atom_site_aniso_U_12
_atom_site_aniso_U_13
_atom_site_aniso_U_23
Ni .0264(3) .0308(3) .0356(3) .00053(18) .0039(2) .0015(2)
S1C .0690(10) .1496(19) .0935(13) -.0046(11) .0406(10) .0465(13)
C1C .031(2) .049(3) .052(3) .0022(18) .003(2) .003(2)
N1C .0361(18) .046(2) .045(2) -.0009(15) .0103(17) .0098(17)
S1D .0398(6) .0691(8) .0622(8) .0254(5) .0096(6) .0114(6)
C1D .035(2) .036(2) .038(2) .0031(16) .0109(17) .0006(17)
N1D .0361(18) .046(2) .048(2) .0056(16) .0026(16) .0024(17)
N1A .0306(16) .0359(17) .0385(18) -.0004(13) .0059(14) -.0026(14)
N2A .0324(16) .0340(18) .0437(19) -.0057(13) .0041(15) .0029(15)
C1A .046(2) .040(2) .053(3) -.0088(19) .005(2) -.005(2)
C2A .067(3) .043(3) .065(3) -.006(2) .005(3) -.018(2)
C3A .062(3) .067(3) .062(3) .009(3) .009(3) -.026(3)
C4A .046(3) .064(3) .051(3) .000(2) .014(2) -.004(2)
C5A .0319(19) .044(2) .0321(19) .0022(16) .0026(16) .0019(17)
C6A .0281(18) .045(2) .038(2) -.0018(17) -.0007(17) .0100(18)
C7A .035(2) .064(3) .050(3) -.004(2) .008(2) .014(2)
C8A .044(3) .072(4) .072(4) -.019(3) .002(3) .032(3)
C9A .063(3) .052(3) .064(3) -.028(2) -.001(3) .014(3)
C10A .054(3) .039(2) .056(3) -.012(2) .007(2) .000(2)
N1B .0288(16) .0407(18) .0378(18) .0046(13) .0033(14) -.0017(14)
N2B .0302(16) .0347(16) .0408(18) -.0032(13) -.0003(14) .0065(15)
C1B .043(2) .056(3) .044(2) .012(2) -.001(2) -.002(2)
C2B .060(3) .058(3) .050(3) .011(2) -.007(2) -.008(2)
C3B .066(3) .054(3) .065(3) .012(2) .013(3) -.013(3)
C4B .040(2) .047(3) .065(3) .013(2) .012(2) -.002(2)
C5B .0296(18) .032(2) .045(2) .0005(15) .0062(17) .0062(17)
C6B .0279(18) .0317(19) .051(2) -.0017(15) .0046(17) .0098(18)
C7B .035(2) .042(2) .062(3) .0018(18) -.003(2) .010(2)
C8B .033(2) .058(3) .065(3) .001(2) -.008(2) .014(3)
C9B .050(3) .063(3) .049(3) -.009(2) -.011(2) .007(2)
C10B .043(2) .049(3) .044(2) -.004(2) -.001(2) .005(2)

loop_
_atom_type_symbol
_atom_type_description
_atom_type_scat_dispersion_real
_atom_type_scat_dispersion_imag
_atom_type_scat_source
C C .0033 .0016 'International Tables Vol C Tables 4.2.6.8 and 6.1.1.4'
H H .0000 .0000 'International Tables Vol C Tables 4.2.6.8 and 6.1.1.4'
N N .0061 .0033 'International Tables Vol C Tables 4.2.6.8 and 6.1.1.4'
S S .1246 .1234 'International Tables Vol C Tables 4.2.6.8 and 6.1.1.4'
Ni Ni .3393 1.1124 'International Tables Vol C Tables 4.2.6.8 and 6.1.1.4'

loop_
_geom_angle_atom_site_label_1
_geom_angle_atom_site_label_2
_geom_angle_atom_site_label_3
_geom_angle
_geom_angle_publ_flag
N1D Ni N1A 88.29(14) y
N1D Ni N1C 91.45(14) y
N1A Ni N1C 98.04(14) y
N1D Ni N1B 95.53(14) y
N1A Ni N1B 172.83(13) y
N1C Ni N1B 87.96(15) y
N1D Ni N2A 88.75(14) y
N1A Ni N2A 78.11(14) y
N1C Ni N2A 176.13(14) y
N1B Ni N2A 95.87(14) y
N1D Ni N2B 173.92(14) y
N1A Ni N2B 97.60(14) y
N1C Ni N2B 89.26(13) y
N1B Ni N2B 78.46(13) y
N2A Ni N2B 90.94(13) y
N1C C1C S1C 178.0(4) y
C1C N1C Ni 156.6(4) n
N1D C1D S1D 179.0(4) y
C1D N1D Ni 168.5(4) n
C1A N1A C5A 117.5(4) n
C1A N1A Ni 126.1(3) n
C5A N1A Ni 115.6(3) n
C6A N2A C10A 119.3(4) n
C6A N2A Ni 115.1(3) n
C10A N2A Ni 125.3(3) n
N1A C1A C2A 122.8(5) n
C1A C2A C3A 119.8(5) n
C2A C3A C4A 118.4(5) n
C5A C4A C3A 119.3(4) n
N1A C5A C4A 122.1(4) n
N1A C5A C6A 114.6(4) n
C4A C5A C6A 123.3(4) n
N2A C6A C7A 122.0(4) n
N2A C6A C5A 115.5(3) n
C7A C6A C5A 122.6(4) n
C8A C7A C6A 118.2(5) n
C9A C8A C7A 120.0(4) n
C8A C9A C10A 119.3(5) n
N2A C10A C9A 121.3(5) n
C1B N1B C5B 119.4(4) n
C1B N1B Ni 125.4(3) n
C5B N1B Ni 114.9(3) n
C10B N2B C6B 118.7(4) n
C10B N2B Ni 127.1(3) n
C6B N2B Ni 114.2(3) n
N1B C1B C2B 123.3(4) n
C3B C2B C1B 117.0(5) n
C4B C3B C2B 120.2(5) n
C3B C4B C5B 120.4(4) n
N1B C5B C4B 119.7(4) n
N1B C5B C6B 116.0(4) n
C4B C5B C6B 124.3(4) n
N2B C6B C7B 120.5(4) n
N2B C6B C5B 115.7(3) n
C7B C6B C5B 123.8(4) n
C8B C7B C6B 119.5(5) n
C9B C8B C7B 119.0(4) n
C8B C9B C10B 118.7(5) n
N2B C10B C9B 123.6(5) n

loop_
_geom_bond_atom_site_label_1
_geom_bond_atom_site_label_2
_geom_bond_site_symmetry_2
_geom_bond_distance
_geom_bond_publ_flag
Ni N1D . 2.040(4) y
Ni N1A . 2.057(3) y
Ni N1C . 2.065(4) y
Ni N1B . 2.076(3) y
Ni N2A . 2.096(3) y
Ni N2B . 2.104(3) y
S1C C1C . 1.631(5) y
C1C N1C . 1.138(6) y
S1D C1D . 1.622(4) y
C1D N1D . 1.166(5) y
N1A C1A . 1.345(5) n
N1A C5A . 1.354(5) n
N2A C6A . 1.324(6) n
N2A C10A . 1.350(6) n
C1A C2A . 1.359(7) n
C2A C3A . 1.374(8) n
C3A C4A . 1.383(8) n
C4A C5A . 1.373(6) n
C5A C6A . 1.484(6) n
C6A C7A . 1.396(6) n
C7A C8A . 1.386(8) n
C8A C9A . 1.351(8) n
C9A C10A . 1.390(7) n
N1B C1B . 1.323(5) n
N1B C5B . 1.352(5) n
N2B C10B . 1.321(6) n
N2B C6B . 1.356(6) n
C1B C2B . 1.390(7) n
C2B C3B . 1.378(7) n
C3B C4B . 1.353(7) n
C4B C5B . 1.391(6) n
C5B C6B . 1.462(6) n
C6B C7B . 1.395(5) n
C7B C8B . 1.388(7) n
C8B C9B . 1.364(7) n
C9B C10B . 1.380(7) n

loop_
_geom_torsion_atom_site_label_1
_geom_torsion_atom_site_label_2
_geom_torsion_atom_site_label_3
_geom_torsion_atom_site_label_4
_geom_torsion
_geom_torsion_publ_flag
N1A C5A C6A N2A -1.9(5) y
N1B C5B C6B N2B -3.8(5) y
